data_4088015
loop_
_publ_author_name
'Buck, Dominik M.'
'Kunz, Doris'

_publ_section_title
;
 Triazine Annelated NHC Featuring Unprecedented Coordination Versatility
;
_journal_issue 21
_journal_name_full Organometallics
_journal_page_first 5335
_journal_paper_doi 10.1021/acs.organomet.5b00805
_journal_volume 34
_journal_year 2015
_chemical_formula_moiety '2 C57 H66 N18 Rh3, 6 B F4, 3 C2H3N, 15 C2H3N'
_chemical_formula_sum 'C150 H186 B6 F24 N54 Rh6'
_chemical_formula_weight 3883.70
_space_group_crystal_system hexagonal
_space_group_IT_number 176
_space_group_name_Hall '-P 6c'
_space_group_name_H-M_alt 'P 63/m'
_atom_sites_solution_hydrogens mixed
_audit_creation_method SHELXL-2013
_cell_angle_alpha 90
_cell_angle_beta 90
_cell_angle_gamma 120
_cell_formula_units_Z 2
_cell_length_a 20.5293(6)
_cell_length_b 20.5293(6)
_cell_length_c 24.4165(10)
_cell_measurement_temperature 100(2)
_cell_volume 8911.7(5)
_computing_structure_refinement 'SHELXL-2013 (Sheldrick, 2013)'
_diffrn_ambient_temperature 100(2)
_diffrn_measured_fraction_theta_full 1.000
_diffrn_measured_fraction_theta_max 0.997
_diffrn_measurement_device_type 'Bruker Smart APEX II Duo'
_diffrn_radiation_type MoK\a
_diffrn_radiation_wavelength 0.71073
_diffrn_reflns_av_R_equivalents 0.1076
_diffrn_reflns_av_unetI/netI 0.0436
_diffrn_reflns_Laue_measured_fraction_full 1.000
_diffrn_reflns_Laue_measured_fraction_max 0.997
_diffrn_reflns_limit_h_max 27
_diffrn_reflns_limit_h_min -26
_diffrn_reflns_limit_k_max 27
_diffrn_reflns_limit_k_min -27
_diffrn_reflns_limit_l_max 32
_diffrn_reflns_limit_l_min -33
_diffrn_reflns_number 144684
_diffrn_reflns_point_group_measured_fraction_full 1.000
_diffrn_reflns_point_group_measured_fraction_max 0.997
_diffrn_reflns_theta_full 25.242
_diffrn_reflns_theta_max 28.780
_diffrn_reflns_theta_min 1.417
_diffrn_source 'micro x-ray tube'
_exptl_absorpt_coefficient_mu 0.632
_exptl_absorpt_correction_T_max 1
_exptl_absorpt_correction_T_min 0.8252
_exptl_absorpt_correction_type numerical
_exptl_absorpt_process_details SADABS
_exptl_crystal_colour yellow
_exptl_crystal_density_diffrn 1.463
_exptl_crystal_description 'hexagonal prism'
_exptl_crystal_F_000 4004
_exptl_crystal_size_max 0.242
_exptl_crystal_size_mid 0.138
_exptl_crystal_size_min 0.072
_platon_squeeze_details
;
The unit cell contains 30 acetonitrile molecules which have been treated as a diffuse contribution to the overall scattering without specific atom positions by SQUEEZE/PLATON.
;
_refine_diff_density_max 2.126
_refine_diff_density_min -1.860
_refine_diff_density_rms 0.125
_refine_ls_extinction_method none
_refine_ls_goodness_of_fit_ref 1.093
_refine_ls_hydrogen_treatment mixed
_refine_ls_matrix_type full
_refine_ls_number_parameters 345
_refine_ls_number_reflns 7903
_refine_ls_number_restraints 114
_refine_ls_restrained_S_all 1.087
_refine_ls_R_factor_all 0.1125
_refine_ls_R_factor_gt 0.0686
_refine_ls_shift/su_max 0.007
_refine_ls_shift/su_mean 0.000
_refine_ls_structure_factor_coef Fsqd
_refine_ls_weighting_details 'w=1/[\s^2^(Fo^2^)+(0.0641P)^2^+49.4819P] where P=(Fo^2^+2Fc^2^)/3'
_refine_ls_weighting_scheme calc
_refine_ls_wR_factor_gt 0.1727
_refine_ls_wR_factor_ref 0.1984
_reflns_Friedel_coverage 0.000
_reflns_number_gt 5024
_reflns_number_total 7903
_reflns_threshold_expression 'I > 2\s(I)'
_cod_data_source_file om5b00805_si_004.cif
_cod_data_source_block mo_db509_0m_sq_s
_cod_original_cell_volume 8911.7(6)
_cod_database_code 4088015
_shelx_space_group_comment
;
The symmetry employed for this shelxl refinement is uniquely defined
by the following loop, which should always be used as a source of
symmetry information in preference to the above space-group names.
They are only intended as comments.
;
_shelx_estimated_absorpt_t_min 0.862
_shelx_estimated_absorpt_t_max 0.956
_shelxl_version_number 2013-4

loop_
_space_group_symop_operation_xyz
'x, y, z'
'-y, x-y, z'
'-x+y, -x, z'
'-x, -y, z+1/2'
'y, -x+y, z+1/2'
'x-y, x, z+1/2'
'-x, -y, -z'
'y, -x+y, -z'
'x-y, x, -z'
'x, y, -z-1/2'
'-y, x-y, -z-1/2'
'-x+y, -x, -z-1/2'

loop_
_atom_site_label
_atom_site_type_symbol
_atom_site_fract_x
_atom_site_fract_y
_atom_site_fract_z
_atom_site_U_iso_or_equiv
_atom_site_adp_type
_atom_site_occupancy
_atom_site_site_symmetry_order
_atom_site_calc_flag
_atom_site_refinement_flags_posn
_atom_site_refinement_flags_adp
_atom_site_refinement_flags_occupancy
_atom_site_disorder_assembly
_atom_site_disorder_group
Rh1 Rh 0.41508(2) 0.31310(2) 0.52016(2) 0.03449(15) Uani 1 1 d D . . . .
B1 B 0.6667 0.3333 0.6096(5) 0.032(2) Uani 1 3 d DS T P . .
N1 N 0.5875(2) 0.4099(3) 0.4626(2) 0.0389(12) Uani 1 1 d . . . . .
C9 C 0.5593(3) 0.4672(3) 0.6411(3) 0.0355(13) Uani 1 1 d . . . . .
H9 H 0.5679 0.4886 0.6767 0.043 Uiso 1 1 calc R U . . .
N8 N 0.6894(2) 0.5241(2) 0.6009(2) 0.0333(10) Uani 1 1 d . . . . .
C7 C 0.7388(3) 0.5715(3) 0.6391(3) 0.0375(13) Uani 1 1 d . . . . .
H7 H 0.7275 0.5842 0.6738 0.045 Uiso 1 1 calc R U . . .
C6 C 0.8084(3) 0.5969(3) 0.6164(3) 0.0417(15) Uani 1 1 d . . . . .
H6 H 0.8546 0.6311 0.6337 0.050 Uiso 1 1 calc R U . . .
N5 N 0.8027(2) 0.5663(2) 0.5654(2) 0.0360(11) Uani 1 1 d . . . . .
N4 N 0.6912(2) 0.4815(2) 0.5119(2) 0.0341(11) Uani 1 1 d . . . . .
C3 C 0.7154(3) 0.4763(3) 0.4603(3) 0.0356(13) Uani 1 1 d . . . . .
H3 H 0.7661 0.4990 0.4480 0.043 Uiso 1 1 calc R U . . .
C2 C 0.6529(3) 0.4325(3) 0.4307(3) 0.0391(13) Uani 1 1 d . . . . .
H2 H 0.6528 0.4188 0.3935 0.047 Uiso 1 1 calc R U . . .
N10 N 0.4905(2) 0.4161(2) 0.6174(2) 0.0372(12) Uani 1 1 d . . . . .
C11 C 0.4975(3) 0.3960(3) 0.5663(3) 0.0316(12) Uani 1 1 d . . . . .
F11 F 0.6667 0.3333 0.5524(3) 0.0548(17) Uani 1 3 d DS T P . .
N12 N 0.5743(2) 0.4376(2) 0.5577(2) 0.0322(10) Uani 1 1 d . . . . .
F12 F 0.60057(17) 0.32752(18) 0.62809(17) 0.0472(9) Uani 1 1 d D . . . .
C8A C 0.6103(3) 0.4792(3) 0.6026(2) 0.0307(12) Uani 1 1 d . . . . .
C4A C 0.7286(3) 0.5217(3) 0.5574(2) 0.0301(12) Uani 1 1 d . . . . .
C27 C 0.2820(3) 0.3332(3) 0.4890(4) 0.055(2) Uani 1 1 d . . . . .
H27A H 0.2708 0.3324 0.4495 0.066 Uiso 1 1 calc R U . . .
H27B H 0.2571 0.3570 0.5085 0.066 Uiso 1 1 calc R U . . .
C26 C 0.2492(3) 0.2524(4) 0.5092(4) 0.067(2) Uani 1 1 d . . . . .
H26A H 0.2376 0.2505 0.5487 0.080 Uiso 1 1 calc R U . . .
H26B H 0.2014 0.2200 0.4896 0.080 Uiso 1 1 calc R U . . .
C25 C 0.3018(3) 0.2217(3) 0.5006(4) 0.0496(18) Uani 1 1 d D . . . .
H25 H 0.291(3) 0.191(3) 0.528(2) 0.059 Uiso 1 1 d D U . . .
C24 C 0.3441(3) 0.2303(3) 0.4569(3) 0.0475(17) Uani 1 1 d D . . . .
H24 H 0.360(3) 0.199(3) 0.459(2) 0.057 Uiso 1 1 d D U . . .
C23 C 0.3458(4) 0.2708(4) 0.4045(4) 0.059(2) Uani 1 1 d . . . . .
H23A H 0.2964 0.2674 0.3993 0.071 Uiso 1 1 calc R U . . .
H23B H 0.3543 0.2454 0.3731 0.071 Uiso 1 1 calc R U . . .
C22 C 0.4073(4) 0.3533(3) 0.4051(3) 0.0517(17) Uani 1 1 d . . . . .
H22A H 0.4549 0.3572 0.3924 0.062 Uiso 1 1 calc R U . . .
H22B H 0.3937 0.3812 0.3787 0.062 Uiso 1 1 calc R U . . .
C21 C 0.4203(3) 0.3899(3) 0.4593(3) 0.0398(14) Uani 1 1 d D . . . .
H21 H 0.464(3) 0.430(2) 0.464(2) 0.048 Uiso 1 1 d D U . . .
C20 C 0.3665(3) 0.3807(3) 0.4974(3) 0.0418(15) Uani 1 1 d D . . . .
H20 H 0.380(3) 0.413(3) 0.524(2) 0.050 Uiso 1 1 d D U . . .
C12A C 0.6130(3) 0.4398(3) 0.5097(3) 0.0304(12) Uani 1 1 d . . . . .
C14 C 0.4067(4) 0.4570(5) 0.6611(4) 0.072(2) Uani 1 1 d . . . . .
H14A H 0.4453 0.4900 0.6874 0.107 Uiso 1 1 calc R U . . .
H14B H 0.3568 0.4376 0.6775 0.107 Uiso 1 1 calc R U . . .
H14C H 0.4104 0.4854 0.6279 0.107 Uiso 1 1 calc R U . . .
C13 C 0.4188(3) 0.3904(4) 0.6463(3) 0.0495(16) Uani 1 1 d . . . . .
H13A H 0.4184 0.3638 0.6803 0.059 Uiso 1 1 calc R U . . .
H13B H 0.3768 0.3544 0.6229 0.059 Uiso 1 1 calc R U . . .
B2 B 0.6600(8) 0.6482(7) 0.7500 0.094(4) Uani 1 2 d DS TU P . .
F21 F 0.6467(7) 0.5760(6) 0.7500 0.105(2) Uani 0.787(9) 2 d DS TU P A 1
F22 F 0.7027(6) 0.6844(5) 0.7041(3) 0.105(2) Uani 0.787(9) 1 d D U P A 1
F23 F 0.5950(6) 0.6508(6) 0.7500 0.105(2) Uani 0.787(9) 2 d DS TU P A 1
F21A F 0.6122(18) 0.5775(16) 0.7500 0.105(2) Uani 0.213(9) 2 d DS TU P A 2
F22A F 0.6536(15) 0.6719(16) 0.7027(10) 0.105(2) Uani 0.213(9) 1 d D U P A 2
F23A F 0.7255(16) 0.6534(19) 0.7500 0.105(2) Uani 0.213(9) 2 d DS TU P A 2
B3 B 1.0000 1.0000 0.7500 0.139(13) Uani 1 6 d DS TU P . .
F31A F 0.980(11) 0.998(14) 0.6948(15) 0.12(3) Uani 0.059(8) 1 d D U P B -1
F32A F 0.954(5) 1.017(5) 0.782(3) 0.19(2) Uani 0.18(2) 1 d D U P B -1
F31B F 1.017(5) 0.995(6) 0.6949(15) 0.13(2) Uani 0.108(8) 1 d D U P B -2
F32B F 0.9231(10) 0.966(2) 0.756(4) 0.169(17) Uani 0.32(2) 1 d D U P B -2
C31 C 0.7015(7) 0.4470(7) 0.7500 0.071(3) Uani 1 2 d S T P . .
H31A H 0.6802 0.4106 0.7800 0.106 Uiso 0.5 1 calc R U P C -1
H31B H 0.6813 0.4213 0.7150 0.106 Uiso 0.5 1 calc R U P C -1
H31C H 0.6881 0.4862 0.7550 0.106 Uiso 0.5 1 calc R U P C -1
N30 N 0.8453(7) 0.5072(9) 0.7500 0.114(5) Uani 1 2 d S TU P . .
C30 C 0.7835(7) 0.4813(7) 0.7500 0.069(3) Uani 1 2 d S T P . .

loop_
_atom_site_aniso_label
_atom_site_aniso_U_11
_atom_site_aniso_U_22
_atom_site_aniso_U_33
_atom_site_aniso_U_23
_atom_site_aniso_U_13
_atom_site_aniso_U_12
Rh1 0.01567(18) 0.01829(19) 0.0713(3) 0.00792(19) 0.00183(19) 0.00983(15)
B1 0.020(3) 0.020(3) 0.057(8) 0.000 0.000 0.0098(13)
N1 0.023(2) 0.028(2) 0.067(3) 0.002(2) 0.000(2) 0.0136(19)
C9 0.022(2) 0.022(2) 0.061(4) 0.002(2) 0.005(2) 0.010(2)
N8 0.0197(19) 0.0177(18) 0.062(3) -0.001(2) 0.001(2) 0.0092(16)
C7 0.023(2) 0.033(3) 0.058(4) -0.009(3) -0.001(2) 0.016(2)
C6 0.017(2) 0.026(3) 0.079(5) -0.012(3) -0.004(3) 0.009(2)
N5 0.0186(19) 0.022(2) 0.068(3) -0.003(2) 0.002(2) 0.0101(17)
N4 0.0177(18) 0.0193(19) 0.066(3) 0.002(2) 0.006(2) 0.0100(16)
C3 0.023(2) 0.025(2) 0.059(4) 0.000(2) 0.004(2) 0.012(2)
C2 0.031(3) 0.036(3) 0.055(4) -0.003(3) 0.001(3) 0.020(2)
N10 0.0177(19) 0.027(2) 0.069(4) 0.009(2) 0.009(2) 0.0124(17)
C11 0.019(2) 0.020(2) 0.062(4) 0.008(2) 0.007(2) 0.0146(19)
F11 0.049(2) 0.049(2) 0.066(5) 0.000 0.000 0.0246(12)
N12 0.0196(19) 0.0196(18) 0.060(3) 0.005(2) 0.004(2) 0.0120(16)
F12 0.0243(15) 0.0346(17) 0.088(3) 0.0046(18) 0.0095(17) 0.0184(14)
C8A 0.020(2) 0.018(2) 0.058(4) 0.003(2) 0.005(2) 0.0127(18)
C4A 0.016(2) 0.017(2) 0.058(4) 0.000(2) 0.004(2) 0.0098(17)
C27 0.024(3) 0.039(3) 0.106(6) 0.014(4) 0.001(3) 0.019(2)
C26 0.023(3) 0.042(3) 0.137(8) 0.010(4) 0.001(4) 0.017(3)
C25 0.023(3) 0.025(3) 0.098(6) 0.009(3) -0.005(3) 0.010(2)
C24 0.029(3) 0.018(2) 0.094(5) 0.000(3) -0.019(3) 0.011(2)
C23 0.046(4) 0.033(3) 0.095(6) 0.002(4) -0.015(4) 0.017(3)
C22 0.044(3) 0.034(3) 0.076(5) 0.006(3) 0.001(3) 0.019(3)
C21 0.025(3) 0.020(2) 0.077(4) 0.009(3) 0.000(3) 0.012(2)
C20 0.027(3) 0.025(3) 0.079(5) 0.006(3) -0.003(3) 0.017(2)
C12A 0.015(2) 0.017(2) 0.062(4) 0.002(2) 0.003(2) 0.0092(17)
C14 0.045(4) 0.069(5) 0.109(7) -0.006(5) 0.020(4) 0.035(4)
C13 0.027(3) 0.043(3) 0.077(5) 0.005(3) 0.011(3) 0.017(3)
B2 0.152(11) 0.124(8) 0.064(7) 0.000 0.000 0.113(9)
F21 0.143(6) 0.119(4) 0.084(3) 0.000 0.000 0.088(4)
F22 0.143(6) 0.119(4) 0.084(3) 0.000 0.000 0.088(4)
F23 0.143(6) 0.119(4) 0.084(3) 0.000 0.000 0.088(4)
F21A 0.143(6) 0.119(4) 0.084(3) 0.000 0.000 0.088(4)
F22A 0.143(6) 0.119(4) 0.084(3) 0.000 0.000 0.088(4)
F23A 0.143(6) 0.119(4) 0.084(3) 0.000 0.000 0.088(4)
B3 0.128(18) 0.128(18) 0.16(2) 0.000 0.000 0.064(9)
F31A 0.14(6) 0.08(5) 0.16(3) -0.04(5) -0.01(4) 0.07(5)
F32A 0.13(4) 0.22(5) 0.23(5) -0.05(4) 0.02(3) 0.09(3)
F31B 0.13(5) 0.08(4) 0.21(3) -0.03(4) 0.05(4) 0.07(4)
F32B 0.137(19) 0.23(3) 0.15(4) -0.03(4) 0.03(3) 0.099(19)
C31 0.079(8) 0.057(7) 0.081(8) 0.000 0.000 0.038(6)
N30 0.069(8) 0.167(14) 0.067(8) 0.000 0.000 0.032(9)
C30 0.058(7) 0.076(8) 0.062(7) 0.000 0.000 0.026(6)

loop_
_atom_type_symbol
_atom_type_description
_atom_type_scat_dispersion_real
_atom_type_scat_dispersion_imag
_atom_type_scat_source
C C 0.0033 0.0016 'International Tables Vol C Tables 4.2.6.8 and 6.1.1.4'
H H 0.0000 0.0000 'International Tables Vol C Tables 4.2.6.8 and 6.1.1.4'
B B 0.0013 0.0007 'International Tables Vol C Tables 4.2.6.8 and 6.1.1.4'
N N 0.0061 0.0033 'International Tables Vol C Tables 4.2.6.8 and 6.1.1.4'
F F 0.0171 0.0103 'International Tables Vol C Tables 4.2.6.8 and 6.1.1.4'
Rh Rh -1.1178 0.9187 'International Tables Vol C Tables 4.2.6.8 and 6.1.1.4'

loop_
_geom_angle_atom_site_label_1
_geom_angle_atom_site_label_2
_geom_angle_atom_site_label_3
_geom_angle
_geom_angle_site_symmetry_1
_geom_angle_site_symmetry_3
C11 Rh1 N5 87.09(18) . 2_655
C11 Rh1 C21 93.1(2) . .
N5 Rh1 C21 163.2(2) 2_655 .
C11 Rh1 C20 93.6(2) . .
N5 Rh1 C20 159.0(2) 2_655 .
C21 Rh1 C20 37.7(2) . .
C11 Rh1 C25 156.8(3) . .
N5 Rh1 C25 89.2(2) 2_655 .
C21 Rh1 C25 97.0(2) . .
C20 Rh1 C25 82.0(2) . .
C11 Rh1 C24 168.1(2) . .
N5 Rh1 C24 95.0(2) 2_655 .
C21 Rh1 C24 81.5(2) . .
C20 Rh1 C24 88.6(2) . .
C25 Rh1 C24 35.1(3) . .
F12 B1 F12 109.8(5) . 2_655
F12 B1 F12 109.8(5) . 3_665
F12 B1 F12 109.8(5) 2_655 3_665
F12 B1 F11 109.1(5) . .
F12 B1 F11 109.1(5) 2_655 .
F12 B1 F11 109.1(5) 3_665 .
C12A N1 C2 104.0(5) . .
C8A C9 N10 104.5(5) . .
C4A N8 C7 108.7(4) . .
C4A N8 C8A 120.9(5) . .
C7 N8 C8A 130.4(5) . .
N8 C7 C6 104.9(5) . .
C7 C6 N5 111.0(5) . .
C4A N5 C6 104.7(5) . .
C4A N5 Rh1 132.9(4) . 3_665
C6 N5 Rh1 122.2(3) . 3_665
C4A N4 C3 132.3(4) . .
C4A N4 C12A 122.0(5) . .
C3 N4 C12A 105.5(5) . .
C2 C3 N4 106.3(5) . .
C3 C2 N1 110.7(6) . .
C11 N10 C9 113.2(4) . .
C11 N10 C13 125.3(5) . .
C9 N10 C13 121.6(5) . .
N10 C11 N12 102.5(5) . .
N10 C11 Rh1 126.7(4) . .
N12 C11 Rh1 130.2(4) . .
C8A N12 C11 111.0(5) . .
C8A N12 C12A 122.1(4) . .
C11 N12 C12A 126.8(5) . .
C9 C8A N12 108.8(5) . .
C9 C8A N8 133.0(6) . .
N12 C8A N8 118.2(5) . .
N5 C4A N8 110.8(5) . .
N5 C4A N4 129.3(5) . .
N8 C4A N4 119.7(4) . .
C20 C27 C26 113.2(5) . .
C25 C26 C27 112.9(5) . .
C24 C25 C26 127.6(7) . .
C24 C25 Rh1 73.6(3) . .
C26 C25 Rh1 106.6(4) . .
C25 C24 C23 125.8(6) . .
C25 C24 Rh1 71.3(4) . .
C23 C24 Rh1 109.9(4) . .
C24 C23 C22 112.4(6) . .
C21 C22 C23 114.3(6) . .
C20 C21 C22 127.1(6) . .
C20 C21 Rh1 71.8(3) . .
C22 C21 Rh1 108.6(4) . .
C21 C20 C27 125.0(7) . .
C21 C20 Rh1 70.5(3) . .
C27 C20 Rh1 111.8(4) . .
N1 C12A N4 113.5(5) . .
N1 C12A N12 130.0(4) . .
N4 C12A N12 116.6(5) . .
N10 C13 C14 111.6(5) . .
F21A B2 F22A 105.3(11) . .
F21A B2 F22A 105.3(11) . 10_557
F22A B2 F22A 128(3) . 10_557
F21A B2 F23A 105.6(14) . .
F22A B2 F23A 105.5(11) . .
F22A B2 F23A 105.5(11) 10_557 .
F23 B2 F21 112.0(11) . .
F23 B2 F22 110.2(6) . 10_557
F21 B2 F22 108.2(6) . 10_557
F23 B2 F22 110.2(6) . .
F21 B2 F22 108.2(6) . .
F22 B2 F22 107.8(12) 10_557 .
F32B B3 F31B 109(2) . .
F32A B3 F31A 109(2) . .
N30 C30 C31 180.0(17) . .

loop_
_geom_bond_atom_site_label_1
_geom_bond_atom_site_label_2
_geom_bond_distance
_geom_bond_site_symmetry_2
Rh1 C11 2.038(6) .
Rh1 N5 2.110(4) 2_655
Rh1 C21 2.130(6) .
Rh1 C20 2.147(5) .
Rh1 C25 2.190(6) .
Rh1 C24 2.218(7) .
B1 F12 1.377(5) .
B1 F12 1.378(5) 2_655
B1 F12 1.378(5) 3_665
B1 F11 1.396(14) .
N1 C12A 1.284(8) .
N1 C2 1.415(7) .
C9 C8A 1.336(8) .
C9 N10 1.396(7) .
N8 C4A 1.347(7) .
N8 C7 1.364(7) .
N8 C8A 1.411(6) .
C7 C6 1.369(7) .
C6 N5 1.373(8) .
N5 C4A 1.340(6) .
N5 Rh1 2.110(4) 3_665
N4 C4A 1.369(7) .
N4 C3 1.378(8) .
N4 C12A 1.392(6) .
C3 C2 1.352(8) .
N10 C11 1.342(8) .
N10 C13 1.474(7) .
C11 N12 1.382(6) .
N12 C8A 1.360(7) .
N12 C12A 1.405(7) .
C27 C20 1.520(8) .
C27 C26 1.527(9) .
C26 C25 1.513(9) .
C25 C24 1.330(11) .
C24 C23 1.517(10) .
C23 C22 1.525(9) .
C22 C21 1.479(10) .
C21 C20 1.382(9) .
C14 C13 1.549(9) .
B2 F21A 1.28(3) .
B2 F22A 1.29(2) .
B2 F22A 1.29(2) 10_557
B2 F23A 1.29(3) .
B2 F23 1.363(12) .
B2 F21 1.365(13) .
B2 F22 1.389(10) 10_557
B2 F22 1.389(10) .
B3 F32B 1.378(16) .
B3 F32A 1.379(18) .
B3 F31B 1.41(2) .
B3 F31A 1.40(2) .
C31 C30 1.465(17) .
N30 C30 1.104(16) .

loop_
_platon_squeeze_void_nr
_platon_squeeze_void_average_x
_platon_squeeze_void_average_y
_platon_squeeze_void_average_z
_platon_squeeze_void_volume
_platon_squeeze_void_count_electrons
1 -0.006 -0.004 -0.000 3079 667
